data_4105845
loop_
_publ_author_name
'Cheng Wang'
'Wenbin Lin'

_publ_section_title
;
 Diffusion-Controlled Luminescence Quenching in Metal-Organic Frameworks
;
_journal_name_full 'Journal of the American Chemical Society'
_journal_page_first 4232
_journal_page_last 4235
_journal_paper_doi 10.1021/ja111197d
_journal_volume 133
_journal_year 2011
_chemical_formula_sum 'C40 H0 N7 O10 Ru0.5 Zn2'
_chemical_formula_weight 919.74
_chemical_name_systematic
; 
 ? 
;
_space_group_IT_number 20
_symmetry_cell_setting orthorhombic
_symmetry_space_group_name_Hall 'C 2c 2'
_symmetry_space_group_name_H-M 'C 2 2 21'
_atom_sites_solution_hydrogens none
_atom_sites_solution_primary direct
_atom_sites_solution_secondary difmap
_audit_creation_method SHELXL-97
_cell_angle_alpha 90.00
_cell_angle_beta 90.00
_cell_angle_gamma 90.00
_cell_formula_units_Z 8
_cell_length_a 18.4918(14)
_cell_length_b 26.861(2)
_cell_length_c 41.776(3)
_cell_measurement_temperature 296(2)
_cell_volume 20750(3)
_computing_structure_refinement 'SHELXL-97 (Sheldrick, 1997)'
_computing_structure_solution 'SHELXS-97 (Sheldrick, 1990)'
_diffrn_ambient_temperature 296(2)
_diffrn_measured_fraction_theta_full 0.970
_diffrn_measured_fraction_theta_max 0.970
_diffrn_radiation_monochromator graphite
_diffrn_radiation_source 'fine-focus sealed tube'
_diffrn_radiation_type CuK\a
_diffrn_radiation_wavelength 1.54178
_diffrn_reflns_av_R_equivalents 0.0525
_diffrn_reflns_av_sigmaI/netI 0.0897
_diffrn_reflns_limit_h_max 13
_diffrn_reflns_limit_h_min -13
_diffrn_reflns_limit_k_max 20
_diffrn_reflns_limit_k_min -20
_diffrn_reflns_limit_l_max 30
_diffrn_reflns_limit_l_min -20
_diffrn_reflns_number 7706
_diffrn_reflns_theta_full 36.31
_diffrn_reflns_theta_max 36.31
_diffrn_reflns_theta_min 2.90
_exptl_absorpt_coefficient_mu 1.356
_exptl_absorpt_correction_T_max 0.8092
_exptl_absorpt_correction_T_min 0.7376
_exptl_absorpt_correction_type numerical
_exptl_absorpt_process_details SADABS
_exptl_crystal_colour red
_exptl_crystal_density_diffrn 0.589
_exptl_crystal_description Plate
_exptl_crystal_F_000 3608
_exptl_crystal_size_max 0.24
_exptl_crystal_size_mid 0.21
_exptl_crystal_size_min 0.16
_refine_diff_density_max 0.757
_refine_diff_density_min -0.612
_refine_diff_density_rms 0.107
_refine_ls_abs_structure_details 'Flack H D (1983), Acta Cryst. A39, 876-881'
_refine_ls_abs_structure_Flack 0.45(12)
_refine_ls_extinction_method none
_refine_ls_goodness_of_fit_ref 1.268
_refine_ls_hydrogen_treatment none
_refine_ls_matrix_type full
_refine_ls_number_parameters 171
_refine_ls_number_reflns 4641
_refine_ls_number_restraints 294
_refine_ls_restrained_S_all 1.275
_refine_ls_R_factor_all 0.1880
_refine_ls_R_factor_gt 0.1472
_refine_ls_shift/su_max 0.004
_refine_ls_shift/su_mean 0.000
_refine_ls_structure_factor_coef Fsqd
_refine_ls_weighting_details 'calc w=1/[\s^2^(Fo^2^)+(0.2000P)^2^+0.7537P] where P=(Fo^2^+2Fc^2^)/3'
_refine_ls_weighting_scheme calc
_refine_ls_wR_factor_gt 0.3545
_refine_ls_wR_factor_ref 0.3907
_reflns_number_gt 2414
_reflns_number_total 4641
_reflns_threshold_expression >2sigma(I)
_cod_data_source_file ja111197d_si_001.cif
_cod_data_source_block MOF_1
_cod_original_cell_volume 20751(3)
_cod_original_formula_sum 'C40 H0 N7 O10 Ru0.50 Zn2'
_cod_database_code 4105845

loop_
_symmetry_equiv_pos_as_xyz
'x, y, z'
'-x, -y, z+1/2'
'-x, y, -z+1/2'
'x, -y, -z'
'x+1/2, y+1/2, z'
'-x+1/2, -y+1/2, z+1/2'
'-x+1/2, y+1/2, -z+1/2'
'x+1/2, -y+1/2, -z'

loop_
_atom_site_label
_atom_site_type_symbol
_atom_site_fract_x
_atom_site_fract_y
_atom_site_fract_z
_atom_site_U_iso_or_equiv
_atom_site_adp_type
_atom_site_occupancy
_atom_site_symmetry_multiplicity
_atom_site_calc_flag
_atom_site_refinement_flags
C1A C 0.7505(14) 0.1103(6) 0.3001(3) 0.179(10) Uiso 1 1 d DU
C2A C 0.7512(14) 0.1637(5) 0.2874(4) 0.204(11) Uiso 1 1 d GDU
C3A C 0.6837(11) 0.1842(7) 0.2812(4) 0.183(13) Uiso 1 1 d GDU
N1A N 0.6784(11) 0.2313(7) 0.2676(4) 0.175 Uiso 1 1 d GDU
C5A C 0.7407(15) 0.2579(4) 0.2603(3) 0.214(12) Uiso 1 1 d GDU
N2A N 0.8083(11) 0.2374(7) 0.2666(4) 0.230 Uiso 1 1 d GDU
C4A C 0.8135(10) 0.1903(8) 0.2801(5) 0.240(16) Uiso 1 1 d GDU
O2A O 0.8101(11) 0.0856(6) 0.3041(5) 0.139(7) Uiso 1 1 d DU
C2B C 0.7488(14) 0.3999(4) 0.2164(3) 0.168(9) Uiso 1 1 d GDU
C3B C 0.6815(11) 0.3788(7) 0.2226(3) 0.198(13) Uiso 1 1 d GDU
N1B N 0.6769(11) 0.3321(7) 0.2367(3) 0.220 Uiso 1 1 d GDU
C5B C 0.7395(15) 0.3064(4) 0.2447(2) 0.224(12) Uiso 1 1 d GDU
N2B N 0.8068(12) 0.3274(7) 0.2386(3) 0.231 Uiso 1 1 d GDU
C4B C 0.8114(11) 0.3741(7) 0.2245(4) 0.211(14) Uiso 1 1 d GDU
C1C C 0.5266(9) 0.0261(4) 0.3134(5) 0.099(8) Uiso 1 1 d DU
C2C C 0.4417(7) 0.0281(6) 0.3138(5) 0.105(8) Uiso 1 1 d GDU
C3C C 0.4008(10) 0.0244(6) 0.3417(3) 0.194(12) Uiso 1 1 d GDU
N1C N 0.3258(10) 0.0223(5) 0.3399(4) 0.198 Uiso 1 1 d GDU
C5C C 0.2917(7) 0.0239(5) 0.3103(5) 0.136(10) Uiso 1 1 d GDU
C6C C 0.3325(10) 0.0276(5) 0.2824(3) 0.127(9) Uiso 1 1 d GDU
C4C C 0.4075(9) 0.0297(5) 0.2842(3) 0.116(9) Uiso 1 1 d GDU
O2C O 0.5574(9) 0.0376(6) 0.2857(4) 0.149 Uiso 1 1 d DU
C1D C -0.0194(11) 0.0250(5) 0.3156(5) 0.195(13) Uiso 1 1 d DU
C2D C 0.0631(8) 0.0243(6) 0.3128(6) 0.183 Uiso 1 1 d GDU
C3D C 0.1036(11) 0.0196(6) 0.3407(4) 0.204 Uiso 1 1 d GDU
N1D N 0.1787(11) 0.0194(4) 0.3391(4) 0.201 Uiso 1 1 d GDU
C5D C 0.2132(8) 0.0240(3) 0.3097(5) 0.164(11) Uiso 1 1 d GDU
C6D C 0.1727(11) 0.0288(5) 0.2819(4) 0.210(14) Uiso 1 1 d GDU
C4D C 0.0976(11) 0.0289(6) 0.2834(4) 0.240(16) Uiso 1 1 d GDU
O1D O -0.0508(11) 0.0421(7) 0.3404(5) 0.177 Uiso 1 1 d DU
O2D O -0.0657(11) 0.0091(7) 0.2935(5) 0.190 Uiso 1 1 d DU
C1E C 0.7525(13) 0.0209(4) 0.3808(4) 0.133(8) Uiso 1 1 d DU
C2E C 0.7520(15) 0.0157(3) 0.4165(3) 0.131(8) Uiso 1 1 d GDU
C3E C 0.8166(10) 0.0146(7) 0.4335(6) 0.181(13) Uiso 1 1 d GDU
C6E C 0.8157(15) 0.0097(8) 0.4667(6) 0.202(14) Uiso 1 1 d GDU
C5E C 0.750(2) 0.0059(5) 0.4828(3) 0.207(12) Uiso 1 1 d GDU
C7E C 0.6855(15) 0.0070(8) 0.4658(7) 0.211(15) Uiso 1 1 d GDU
C4E C 0.6865(10) 0.0119(7) 0.4326(7) 0.215(15) Uiso 1 1 d GDU
Zn2 Zn 0.84306(18) 0.02839(16) 0.32324(9) 0.1085(16) Uani 1 1 d .
C6I C 0.245(3) 0.082(2) 0.3871(16) 0.233 Uiso 0.163(4) 1 d PGDU
C1I C 0.202(3) 0.086(2) 0.4143(16) 0.23(3) Uiso 0.163(4) 1 d PGDU
C2I C 0.189(4) 0.133(3) 0.428(2) 0.21(4) Uiso 0.163(4) 1 d PGDU
C3I C 0.218(6) 0.175(2) 0.414(3) 0.18(4) Uiso 0.163(4) 1 d PGDU
C4I C 0.261(6) 0.171(2) 0.387(3) 0.21(4) Uiso 0.163(4) 1 d PGDU
C5I C 0.274(4) 0.125(3) 0.373(2) 0.24(3) Uiso 0.163(4) 1 d PGDU
O2E O 0.6874(11) 0.0138(7) 0.3680(5) 0.155(8) Uiso 1 1 d DU
N1I N 0.182(4) -0.005(3) 0.4157(15) 0.221 Uiso 0.163(4) 1 d PGDU
C7I C 0.169(4) 0.042(3) 0.4286(16) 0.24(3) Uiso 0.163(4) 1 d PGDU
C8I C 0.128(5) 0.047(4) 0.4561(18) 0.26(4) Uiso 0.163(4) 1 d PGDU
C9I C 0.099(5) 0.005(5) 0.4708(19) 0.29(4) Uiso 0.163(4) 1 d PGDU
C10I C 0.112(6) -0.042(4) 0.458(2) 0.28(4) Uiso 0.163(4) 1 d PGDU
C11I C 0.154(5) -0.047(3) 0.430(2) 0.27(3) Uiso 0.163(4) 1 d PGDU
O1E O 0.8110(10) 0.0298(6) 0.3648(4) 0.117(6) Uiso 1 1 d DU
N1K N 0.304(4) -0.057(2) 0.3593(16) 0.265 Uiso 0.163(4) 1 d PGDU
C7K C 0.375(4) -0.056(3) 0.3700(17) 0.287 Uiso 0.163(4) 1 d PGDU
C8K C 0.421(5) -0.095(3) 0.363(2) 0.280 Uiso 0.163(4) 1 d PGDU
C9K C 0.396(6) -0.136(3) 0.346(3) 0.273 Uiso 0.163(4) 1 d PGDU
C10K C 0.325(7) -0.137(3) 0.335(2) 0.247 Uiso 0.163(4) 1 d PGDU
C11K C 0.279(5) -0.097(3) 0.3417(19) 0.252 Uiso 0.163(4) 1 d PGDU
Ru1 Ru 0.6110(11) 0.2798(6) 0.2518(4) 0.185 Uiso 0.168(2) 1 d PD
C6K C 0.356(4) 0.027(3) 0.3951(14) 0.309 Uiso 0.163(4) 1 d PGDU
C1K C 0.402(4) -0.013(3) 0.3880(16) 0.311 Uiso 0.163(4) 1 d PGDU
C2K C 0.474(4) -0.011(4) 0.398(2) 0.305 Uiso 0.163(4) 1 d PGDU
C3K C 0.499(4) 0.029(5) 0.416(3) 0.275 Uiso 0.163(4) 1 d PGDU
C4K C 0.452(6) 0.069(4) 0.423(2) 0.266 Uiso 0.163(4) 1 d PGDU
C5K C 0.381(5) 0.067(3) 0.4125(19) 0.282 Uiso 0.163(4) 1 d PGDU
Ru2 Ru 0.8877(11) 0.2793(6) 0.2526(4) 0.181 Uiso 0.168(2) 1 d PD
Ru3 Ru 0.2531(18) 0.0074(6) 0.3746(5) 0.244(11) Uiso 0.163(4) 1 d PD
Zn1 Zn 0.65471(19) 0.02746(16) 0.32355(9) 0.1180(17) Uani 1 1 d .
C1B C 0.7565(13) 0.4523(6) 0.2024(3) 0.181(11) Uiso 1 1 d DU
O1A O 0.6831(13) 0.0952(8) 0.3056(6) 0.188 Uiso 1 1 d DU
O1B O 0.6964(12) 0.4788(7) 0.2020(5) 0.170(8) Uiso 1 1 d DU
O2B O 0.8219(11) 0.4652(7) 0.1921(4) 0.155(7) Uiso 1 1 d DU
O1C O 0.5532(10) 0.0131(6) 0.3399(4) 0.157 Uiso 1 1 d DU
C6F C 0.9459 0.2185 0.2590 0.197 Uiso 0.17 1 d PDU
C1F C 1.0113 0.2341 0.2720 0.189 Uiso 0.17 1 d PDU
C2F C 1.0629 0.1992 0.2810 0.169 Uiso 0.17 1 d PDU
C3F C 1.0493 0.1487 0.2770 0.153 Uiso 0.17 1 d PDU
C4F C 0.9840 0.1331 0.2639 0.173 Uiso 0.17 1 d PDU
C5F C 0.9323 0.1680 0.2549 0.220 Uiso 0.17 1 d PDU
N1F N 0.9770 0.3231 0.2661 0.157 Uiso 0.17 1 d PDU
C7F C 1.0271 0.2874 0.2755 0.213 Uiso 0.17 1 d PDU
C8F C 1.0916 0.3019 0.2898 0.234 Uiso 0.17 1 d PDU
C9F C 1.1060 0.3521 0.2947 0.248 Uiso 0.17 1 d PDU
C10F C 1.0559 0.3878 0.2854 0.181 Uiso 0.17 1 d PDU
C11F C 0.9914 0.3733 0.2711 0.114 Uiso 0.17 1 d PDU
C6G C 0.9432 0.2367 0.2196 0.211 Uiso 0.17 1 d PDU
C1G C 0.9959 0.2661 0.2052 0.189 Uiso 0.17 1 d PDU
C2G C 1.0379 0.2468 0.1806 0.207 Uiso 0.17 1 d PDU
C3G C 1.0272 0.1982 0.1703 0.178 Uiso 0.17 1 d PDU
C4G C 0.9745 0.1688 0.1846 0.154 Uiso 0.17 1 d PDU
C5G C 0.9325 0.1881 0.2093 0.146 Uiso 0.17 1 d PDU
N1G N 0.9665 0.3333 0.2430 0.116 Uiso 0.17 1 d PDU
C7G C 1.0078 0.3172 0.2172 0.145 Uiso 0.17 1 d PDU
C8G C 1.0561 0.3496 0.2025 0.078 Uiso 0.17 1 d PDU
C9G C 1.0630 0.3981 0.2136 0.091 Uiso 0.17 1 d PDU
C10G C 1.0217 0.4143 0.2394 0.110 Uiso 0.17 1 d PDU
C11G C 0.9734 0.3819 0.2541 0.103 Uiso 0.17 1 d PDU
C6H C 0.5830 0.3264 0.2902 0.217 Uiso 0.17 1 d PDU
C1H C 0.5329 0.3618 0.2802 0.170 Uiso 0.17 1 d PDU
C2H C 0.5053 0.3960 0.3020 0.178 Uiso 0.17 1 d PDU
C3H C 0.5278 0.3948 0.3338 0.229 Uiso 0.17 1 d PDU
C4H C 0.5780 0.3595 0.3437 0.253 Uiso 0.17 1 d PDU
C5H C 0.6056 0.3253 0.3219 0.258 Uiso 0.17 1 d PDU
N1H N 0.5389 0.3274 0.2259 0.108 Uiso 0.17 1 d PDU
C7H C 0.5106 0.3628 0.2467 0.136 Uiso 0.17 1 d PDU
C8H C 0.4609 0.3975 0.2356 0.130 Uiso 0.17 1 d PDU
C9H C 0.4395 0.3969 0.2037 0.107 Uiso 0.17 1 d PDU
C10H C 0.4677 0.3614 0.1829 0.100 Uiso 0.17 1 d PDU
C11H C 0.5175 0.3267 0.1940 0.122 Uiso 0.17 1 d PDU
N1J N 0.5254 0.2350 0.2736 0.150 Uiso 0.17 1 d PDU
C7J C 0.5138 0.1965 0.2519 0.124 Uiso 0.17 1 d PDU
C8J C 0.4651 0.1588 0.2591 0.091 Uiso 0.17 1 d PDU
C9J C 0.4278 0.1595 0.2880 0.090 Uiso 0.17 1 d PDU
C10J C 0.4394 0.1979 0.3097 0.107 Uiso 0.17 1 d PDU
C11J C 0.4881 0.2356 0.3025 0.158 Uiso 0.17 1 d PDU
C6J C 0.6023 0.2331 0.2139 0.160 Uiso 0.17 1 d PDU
C1J C 0.5528 0.1959 0.2213 0.140 Uiso 0.17 1 d PDU
C2J C 0.5398 0.1576 0.1996 0.142 Uiso 0.17 1 d PDU
C3J C 0.5764 0.1566 0.1706 0.154 Uiso 0.17 1 d PDU
C4J C 0.6259 0.1938 0.1632 0.168 Uiso 0.17 1 d PDU
C5J C 0.6389 0.2320 0.1849 0.188 Uiso 0.17 1 d PDU

loop_
_atom_site_aniso_label
_atom_site_aniso_U_11
_atom_site_aniso_U_22
_atom_site_aniso_U_33
_atom_site_aniso_U_23
_atom_site_aniso_U_13
_atom_site_aniso_U_12
Zn2 0.045(3) 0.167(4) 0.113(4) 0.011(3) -0.033(2) -0.001(3)
Zn1 0.074(3) 0.149(4) 0.131(4) 0.011(3) -0.035(3) 0.001(3)

loop_
_atom_type_symbol
_atom_type_description
_atom_type_scat_dispersion_real
_atom_type_scat_dispersion_imag
_atom_type_scat_source
C C 0.0181 0.0091 'International Tables Vol C Tables 4.2.6.8 and 6.1.1.4'
H H 0.0000 0.0000 'International Tables Vol C Tables 4.2.6.8 and 6.1.1.4'
N N 0.0311 0.0180 'International Tables Vol C Tables 4.2.6.8 and 6.1.1.4'
O O 0.0492 0.0322 'International Tables Vol C Tables 4.2.6.8 and 6.1.1.4'
Zn Zn -1.5491 0.6778 'International Tables Vol C Tables 4.2.6.8 and 6.1.1.4'
Ru Ru 0.0552 3.2960 'International Tables Vol C Tables 4.2.6.8 and 6.1.1.4'

loop_
_geom_angle_atom_site_label_1
_geom_angle_atom_site_label_2
_geom_angle_atom_site_label_3
_geom_angle
_geom_angle_site_symmetry_1
_geom_angle_site_symmetry_3
O2A C1A O1A 128.1(18) . .
O2A C1A C2A 121.2(18) . .
O1A C1A C2A 110.7(18) . .
C3A C2A C4A 120.0 . .
C3A C2A C1A 115.5(16) . .
C4A C2A C1A 124.4(16) . .
C2A C3A N1A 120.0 . .
C5A N1A C3A 120.0 . .
C5A N1A Ru1 96.5(15) . .
C3A N1A Ru1 143.4(15) . .
N1A C5A N2A 120.0 . .
N1A C5A C5B 123.0(15) . .
N2A C5A C5B 116.9(15) . .
N1A C5A Ru1 49.9(10) . .
N2A C5A Ru1 169.8(10) . .
C5B C5A Ru1 73.2(10) . .
C4A N2A C5A 120.0 . .
C4A N2A Ru2 126.7(16) . .
C5A N2A Ru2 113.2(16) . .
N2A C4A C2A 120.0 . .
C1A O2A Zn2 140.0(16) . .
C3B C2B C4B 120.0 . .
C3B C2B C1B 121.8(16) . .
C4B C2B C1B 118.2(16) . .
C2B C3B N1B 120.0 . .
C3B N1B C5B 120.0 . .
C3B N1B Ru1 145.2(16) . .
C5B N1B Ru1 94.8(16) . .
N1B C5B N2B 120.0 . .
N1B C5B C5A 124.4(15) . .
N2B C5B C5A 115.6(15) . .
N1B C5B Ru1 51.5(11) . .
N2B C5B Ru1 171.5(11) . .
C5A C5B Ru1 72.9(10) . .
C4B N2B C5B 120.0 . .
C4B N2B Ru2 129.9(15) . .
C5B N2B Ru2 110.0(15) . .
N2B C4B C2B 120.0 . .
N2B C4B C9F 86.8(13) . 3_755
C2B C4B C9F 138.9(11) . 3_755
O1C C1C O2C 131.4(19) . .
O1C C1C C2C 113.1(16) . .
O2C C1C C2C 115.5(16) . .
C3C C2C C4C 120.0 . .
C3C C2C C1C 123.3(13) . .
C4C C2C C1C 116.5(13) . .
N1C C3C C2C 120.0 . .
C3C N1C C5C 120.0 . .
C3C N1C Ru3 129.3(14) . .
C5C N1C Ru3 110.1(14) . .
N1C C5C C6C 120.0 . .
N1C C5C C5D 117.9(14) . .
C6C C5C C5D 122.0(14) . .
C4C C6C C5C 120.0 . .
C6C C4C C2C 120.0 . .
C1C O2C Zn1 73.9(11) . .
O1D C1D O2D 113(2) . .
O1D C1D C2D 121.4(19) . .
O2D C1D C2D 125.7(19) . .
O1D C1D Zn2 55.5(12) . 1_455
O2D C1D Zn2 57.4(12) . 1_455
C2D C1D Zn2 177.0(15) . 1_455
C3D C2D C4D 120.0 . .
C3D C2D C1D 118.4(15) . .
C4D C2D C1D 121.6(15) . .
N1D C3D C2D 120.0 . .
C3D N1D C5D 120.0 . .
C3D N1D Ru3 129.6(15) . .
C5D N1D Ru3 110.2(15) . .
N1D C5D C6D 120.0 . .
N1D C5D C5C 116.5(15) . .
C6D C5D C5C 123.5(15) . .
C4D C6D C5D 120.0 . .
C6D C4D C2D 120.0 . .
C1D O1D Zn2 94.9(14) . 1_455
C1D O2D Zn2 91.4(15) . 1_455
O1E C1E O2E 125.2(17) . .
O1E C1E C2E 122.4(18) . .
O2E C1E C2E 112.4(18) . .
C3E C2E C4E 120.0 . .
C3E C2E C1E 120.4(19) . .
C4E C2E C1E 119.6(19) . .
C2E C3E C6E 120.0 . .
C3E C6E C5E 120.0 . .
C7E C5E C6E 120.0 . .
C7E C5E C5E 120.25(17) . 4_556
C6E C5E C5E 119.25(7) . 4_556
C4E C7E C5E 120.0 . .
C7E C4E C2E 120.0 . .
O2A Zn2 O1E 106.7(8) . .
O2A Zn2 O1B 103.0(8) . 7_645
O1E Zn2 O1B 115.2(9) . 7_645
O2A Zn2 O1D 107.9(8) . 1_655
O1E Zn2 O1D 88.6(7) . 1_655
O1B Zn2 O1D 133.0(9) 7_645 1_655
O2A Zn2 O2D 102.1(8) . 1_655
O1E Zn2 O2D 143.3(8) . 1_655
O1B Zn2 O2D 78.9(9) 7_645 1_655
O1D Zn2 O2D 60.8(7) 1_655 1_655
O2A Zn2 C1D 107.7(7) . 1_655
O1E Zn2 C1D 116.0(7) . 1_655
O1B Zn2 C1D 107.2(9) 7_645 1_655
O1D Zn2 C1D 29.6(5) 1_655 1_655
O2D Zn2 C1D 31.3(5) 1_655 1_655
C1I C6I C5I 120.0 . .
C1I C6I Ru3 109(3) . .
C5I C6I Ru3 131(3) . .
C2I C1I C6I 120.0 . .
C2I C1I C7I 119(2) . .
C6I C1I C7I 121(2) . .
C1I C2I C3I 120.0 . .
C4I C3I C2I 120.0 . .
C3I C4I C5I 120.0 . .
C4I C5I C6I 120.0 . .
C1E O2E Zn1 128.6(15) . .
C7I N1I C11I 120.0 . .
C7I N1I Ru3 106(3) . .
C11I N1I Ru3 134(3) . .
N1I C7I C8I 120.0 . .
N1I C7I C1I 120(2) . .
C8I C7I C1I 120(2) . .
C9I C8I C7I 120.0 . .
C10I C9I C8I 120.0 . .
C9I C10I C11I 120.0 . .
C10I C11I N1I 120.0 . .
C1E O1E Zn2 139.0(15) . .
C7K N1K C11K 120.0 . .
C7K N1K Ru3 108(3) . .
C11K N1K Ru3 132(3) . .
N1K C7K C8K 120.0 . .
N1K C7K C1K 120(2) . .
C8K C7K C1K 120(2) . .
C9K C8K C7K 120.0 . .
C8K C9K C10K 120.0 . .
C9K C10K C11K 120.0 . .
C10K C11K N1K 120.0 . .
N1A Ru1 N1B 101.2(15) . .
N1A Ru1 C6J 84.3(8) . .
N1B Ru1 C6J 104.0(7) . .
N1A Ru1 C6H 107.5(9) . .
N1B Ru1 C6H 88.4(7) . .
C6J Ru1 C6H 161.2(12) . .
N1A Ru1 N1H 169.6(9) . .
N1B Ru1 N1H 78.3(9) . .
C6J Ru1 N1H 85.7(7) . .
C6H Ru1 N1H 82.9(6) . .
N1A Ru1 N1J 87.3(10) . .
N1B Ru1 N1J 167.6(10) . .
C6J Ru1 N1J 85.8(7) . .
C6H Ru1 N1J 80.3(6) . .
N1H Ru1 N1J 95.0(8) . .
N1A Ru1 C5B 67.5(11) . .
N1B Ru1 C5B 33.7(6) . .
C6J Ru1 C5B 99.2(7) . .
C6H Ru1 C5B 98.9(7) . .
N1H Ru1 C5B 111.3(8) . .
N1J Ru1 C5B 153.5(9) . .
N1A Ru1 C5A 33.6(6) . .
N1B Ru1 C5A 67.6(10) . .
C6J Ru1 C5A 92.4(7) . .
C6H Ru1 C5A 105.5(8) . .
N1H Ru1 C5A 144.3(9) . .
N1J Ru1 C5A 120.4(8) . .
C5B Ru1 C5A 33.9(5) . .
C1K C6K C5K 120.0 . .
C1K C6K Ru3 106(3) . .
C5K C6K Ru3 134(3) . .
C2K C1K C6K 120.0 . .
C2K C1K C7K 120(2) . .
C6K C1K C7K 120(2) . .
C1K C2K C3K 120.0 . .
C4K C3K C2K 120.00(7) . .
C5K C4K C3K 120.0 . .
C4K C5K C6K 120.0 . .
C8F Ru2 N2A 127.9(11) 3_755 .
C8F Ru2 C6F 106.1(8) 3_755 .
N2A Ru2 C6F 83.8(10) . .
C8F Ru2 C7F 41.9(4) 3_755 3_755
N2A Ru2 C7F 147.7(10) . 3_755
C6F Ru2 C7F 74.7(7) . 3_755
C8F Ru2 N2B 71.6(7) 3_755 .
N2A Ru2 N2B 84.3(15) . .
C6F Ru2 N2B 162.3(11) . .
C7F Ru2 N2B 110.0(10) 3_755 .
C8F Ru2 C6G 57.1(5) 3_755 .
N2A Ru2 C6G 104.8(9) . .
C6F Ru2 C6G 50.3(4) . .
C7F Ru2 C6G 42.9(4) 3_755 .
N2B Ru2 C6G 121.2(8) . .
C8F Ru2 N1G 57.5(5) 3_755 .
N2A Ru2 N1G 170.4(11) . .
C6F Ru2 N1G 102.7(9) . .
C7F Ru2 N1G 41.9(4) 3_755 .
N2B Ru2 N1G 90.9(10) . .
C6G Ru2 N1G 84.8(7) . .
C8F Ru2 N1F 85.1(7) 3_755 .
N2A Ru2 N1F 146.9(10) . .
C6F Ru2 N1F 89.9(8) . .
C7F Ru2 N1F 58.2(6) 3_755 .
N2B Ru2 N1F 107.2(9) . .
C6G Ru2 N1F 95.7(8) . .
N1G Ru2 N1F 28.3(3) . .
C8F Ru2 C1F 67.4(5) 3_755 3_755
N2A Ru2 C1F 114.5(10) . 3_755
C6F Ru2 C1F 39.8(3) . 3_755
C7F Ru2 C1F 36.7(3) 3_755 3_755
N2B Ru2 C1F 138.0(8) . 3_755
C6G Ru2 C1F 21.2(2) . 3_755
N1G Ru2 C1F 74.5(6) . 3_755
N1F Ru2 C1F 78.0(7) . 3_755
C8F Ru2 C7G 100.5(8) 3_755 3_755
N2A Ru2 C7G 131.6(9) . 3_755
C6F Ru2 C7G 81.3(7) . 3_755
C7F Ru2 C7G 69.0(6) 3_755 3_755
N2B Ru2 C7G 116.4(8) . 3_755
C6G Ru2 C7G 100.2(8) . 3_755
N1G Ru2 C7G 44.3(4) . 3_755
N1F Ru2 C7G 16.05(15) . 3_755
C1F Ru2 C7G 80.0(6) 3_755 3_755
N1C Ru3 N1K 68.9(19) . .
N1C Ru3 C6I 92(2) . .
N1K Ru3 C6I 156(3) . .
N1C Ru3 N1D 84.0(11) . .
N1K Ru3 N1D 102(2) . .
C6I Ru3 N1D 88.8(16) . .
N1C Ru3 C6K 69.5(19) . .
N1K Ru3 C6K 85(3) . .
C6I Ru3 C6K 75(3) . .
N1D Ru3 C6K 147.7(19) . .
N1C Ru3 N1I 174(2) . .
N1K Ru3 N1I 113(3) . .
C6I Ru3 N1I 84(3) . .
N1D Ru3 N1I 101(2) . .
C6K Ru3 N1I 105(2) . .
O2B Zn1 O1C 99.4(7) 7_645 .
O2B Zn1 O2E 95.4(8) 7_645 .
O1C Zn1 O2E 86.2(8) . .
O2B Zn1 O1A 128.2(8) 7_645 .
O1C Zn1 O1A 122.1(8) . .
O2E Zn1 O1A 115.5(9) . .
O2B Zn1 O2C 92.5(7) 7_645 .
O1C Zn1 O2C 63.4(6) . .
O2E Zn1 O2C 149.4(8) . .
O1A Zn1 O2C 81.4(8) . .
O1B C1B O2B 128.4(19) . .
O1B C1B C2B 115.0(18) . .
O2B C1B C2B 116.6(18) . .
C1A O1A Zn1 125.3(17) . .
C1B O1B Zn2 136.9(17) . 7_655
C1B O2B Zn1 124.3(16) . 7_655
C1C O1C Zn1 90.9(13) . .
C1F C6F C5F 120.0 . .
C1F C6F C1F 78.8 . 3_755
C5F C6F C1F 104.5 . 3_755
C1F C6F C6G 108.4 . .
C5F C6F C6G 99.0 . .
C1F C6F C6G 31.9 3_755 .
C1F C6F C2F 122.9 . 3_755
C5F C6F C2F 65.1 . 3_755
C1F C6F C2F 48.9 3_755 3_755
C6G C6F C2F 33.9 . 3_755
C1F C6F Ru2 106.1(5) . .
C5F C6F Ru2 133.8(5) . .
C1F C6F Ru2 86.7(5) 3_755 .
C6G C6F Ru2 67.6(5) . .
C2F C6F Ru2 93.7(4) 3_755 .
C6G C1F C1G 76.1 3_755 3_755
C6G C1F C6F 166.8 3_755 .
C1G C1F C6F 113.7 3_755 .
C6G C1F C2F 46.9 3_755 .
C1G C1F C2F 108.7 3_755 .
C6F C1F C2F 120.0 . .
C6G C1F C7F 72.7 3_755 .
C1G C1F C7F 45.3 3_755 .
C6F C1F C7F 120.4 . .
C2F C1F C7F 119.6 . .
C6G C1F C6F 82.8 3_755 3_755
C1G C1F C6F 146.7 3_755 3_755
C6F C1F C6F 91.9 . 3_755
C2F C1F C6F 72.4 . 3_755
C7F C1F C6F 103.9 . 3_755
C6G C1F C5G 49.7 3_755 3_755
C1G C1F C5G 101.4 3_755 3_755
C6F C1F C5G 117.8 . 3_755
C2F C1F C5G 11.4 . 3_755
C7F C1F C5G 120.9 . 3_755
C6F C1F C5G 83.3 3_755 3_755
C6G C1F C1F 125.3 3_755 3_755
C1G C1F C1F 134.2 3_755 3_755
C6F C1F C1F 55.0 . 3_755
C2F C1F C1F 114.5 . 3_755
C7F C1F C1F 98.1 . 3_755
C6F C1F C1F 46.3 3_755 3_755
C5G C1F C1F 123.6 3_755 3_755
C6G C1F Ru2 54.7(4) 3_755 3_755
C1G C1F Ru2 93.3(4) 3_755 3_755
C6F C1F Ru2 130.3(4) . 3_755
C2F C1F Ru2 85.6(4) . 3_755
C7F C1F Ru2 53.6(4) . 3_755
C6F C1F Ru2 53.5(4) 3_755 3_755
C5G C1F Ru2 94.8(4) 3_755 3_755
C1F C1F Ru2 76.1(4) 3_755 3_755
C5G C2F C6G 128.2 3_755 3_755
C5G C2F C3F 63.6 3_755 .
C6G C2F C3F 161.1 3_755 .
C5G C2F C1F 136.2 3_755 .
C6G C2F C1F 41.2 3_755 .
C3F C2F C1F 120.0 . .
C5G C2F C5F 113.6 3_755 3_755
C6G C2F C5F 118.0 3_755 3_755
C3F C2F C5F 55.1 . 3_755
C1F C2F C5F 97.3 . 3_755
C5G C2F C6F 160.6 3_755 3_755
C6G C2F C6F 71.0 3_755 3_755
C3F C2F C6F 98.9 . 3_755
C1F C2F C6F 58.7 . 3_755
C5F C2F C6F 47.1 3_755 3_755
C5G C2F C4G 32.9 3_755 3_755
C6G C2F C4G 115.4 3_755 3_755
C3F C2F C4G 65.3 . 3_755
C1F C2F C4G 104.9 . 3_755
C5F C2F C4G 119.8 3_755 3_755
C6F C2F C4G 149.4 3_755 3_755
C5G C3F C2F 21.5 3_755 .
C5G C3F C4F 132.0 3_755 .
C2F C3F C4F 120.0 . .
C5G C3F C5F 93.3 3_755 3_755
C2F C3F C5F 74.0 . 3_755
C4F C3F C5F 87.3 . 3_755
C5G C3F C4G 52.0 3_755 3_755
C2F C3F C4G 68.5 . 3_755
C4F C3F C4G 103.5 . 3_755
C5F C3F C4G 141.4 3_755 3_755
C5G C3F C4F 134.5 3_755 3_755
C2F C3F C4F 113.0 . 3_755
C4F C3F C4F 44.4 . 3_755
C5F C3F C4F 47.5 3_755 3_755
C4G C3F C4F 145.8 3_755 3_755
C4F C4F C3F 87.4 3_755 .
C4F C4F C5F 94.1 3_755 .
C3F C4F C5F 120.0 . .
C4F C4F C3F 48.2 3_755 3_755
C3F C4F C3F 125.3 . 3_755
C5F C4F C3F 51.2 . 3_755
C4F C4F C5F 44.6 3_755 3_755
C3F C4F C5F 48.0 . 3_755
C5F C4F C5F 96.4 . 3_755
C3F C4F C5F 77.7 3_755 3_755
C4F C5F C6F 120.0 . .
C4F C5F C3F 81.3 . 3_755
C6F C5F C3F 114.3 . 3_755
C4F C5F C2F 121.9 . 3_755
C6F C5F C2F 67.8 . 3_755
C3F C5F C2F 50.9 3_755 3_755
C4F C5F C4F 41.3 . 3_755
C6F C5F C4F 111.7 . 3_755
C3F C5F C4F 44.7 3_755 3_755
C2F C5F C4F 81.0 3_755 3_755
C4F C5F C5G 116.2 . .
C6F C5F C5G 81.4 . .
C3F C5F C5G 39.0 3_755 .
C2F C5F C5G 13.7 3_755 .
C4F C5F C5G 75.1 3_755 .
C7G N1F N1G 169.0 3_755 .
C7G N1F N1G 91.0 3_755 3_755
N1G N1F N1G 78.1 . 3_755
C7G N1F C7F 50.0 3_755 .
N1G N1F C7F 125.2 . .
N1G N1F C7F 69.6 3_755 .
C7G N1F C11F 89.7 3_755 .
N1G N1F C11F 85.2 . .
N1G N1F C11F 69.0 3_755 .
C7F N1F C11F 120.0 . .
C7G N1F N1F 124.8 3_755 3_755
N1G N1F N1F 45.8 . 3_755
N1G N1F N1F 39.8 3_755 3_755
C7F N1F N1F 83.2 . 3_755
C11F N1F N1F 91.3 . 3_755
C7G N1F C8G 59.6 3_755 3_755
N1G N1F C8G 125.2 . 3_755
N1G N1F C8G 120.7 3_755 3_755
C7F N1F C8G 109.3 . 3_755
C11F N1F C8G 61.5 . 3_755
N1F N1F C8G 152.8 3_755 3_755
C7G N1F C11G 119.2 3_755 .
N1G N1F C11G 56.6 . .
N1G N1F C11G 72.9 3_755 .
C7F N1F C11G 140.2 . .
C11F N1F C11G 29.5 . .
N1F N1F C11G 76.3 3_755 .
C8G N1F C11G 79.1 3_755 .
C7G N1F Ru2 114.6(4) 3_755 .
N1G N1F Ru2 75.4(4) . .
N1G N1F Ru2 139.5(5) 3_755 .
C7F N1F Ru2 102.3(5) . .
C11F N1F Ru2 137.1(5) . .
N1F N1F Ru2 101.1(5) 3_755 .
C8G N1F Ru2 99.6(5) 3_755 .
C11G N1F Ru2 114.7(5) . .
C7G C7F C1G 86.9 3_755 3_755
C7G C7F N1F 33.2 3_755 .
C1G C7F N1F 108.3 3_755 .
C7G C7F C8F 100.7 3_755 .
C1G C7F C8F 99.6 3_755 .
N1F C7F C8F 120.0 . .
C7G C7F N1G 64.4 3_755 3_755
C1G C7F N1G 151.3 3_755 3_755
N1F C7F N1G 47.4 . 3_755
C8F C7F N1G 85.4 . 3_755
C7G C7F C1F 129.5 3_755 .
C1G C7F C1F 58.5 3_755 .
N1F C7F C1F 120.8 . .
C8F C7F C1F 119.1 . .
N1G C7F C1F 142.0 3_755 .
C7G C7F C6G 150.3 3_755 3_755
C1G C7F C6G 63.6 3_755 3_755
N1F C7F C6G 156.9 . 3_755
C8F C7F C6G 83.0 . 3_755
N1G C7F C6G 145.0 3_755 3_755
C1F C7F C6G 36.2 . 3_755
C7G C7F Ru2 136.9(5) 3_755 3_755
C1G C7F Ru2 134.6(5) 3_755 3_755
N1F C7F Ru2 116.1(5) . 3_755
C8F C7F Ru2 66.5(5) . 3_755
N1G C7F Ru2 73.3(5) 3_755 3_755
C1F C7F Ru2 89.6(5) . 3_755
C6G C7F Ru2 71.8(5) 3_755 3_755
C9F C8F C7F 120.0 . .
C9F C8F C1G 129.7 . 3_755
C7F C8F C1G 34.1 . 3_755
C9F C8F C6G 170.5 . 3_755
C7F C8F C6G 50.5 . 3_755
C1G C8F C6G 42.9 3_755 3_755
C9F C8F C7G 89.9 . 3_755
C7F C8F C7G 33.6 . 3_755
C1G C8F C7G 45.7 3_755 3_755
C6G C8F C7G 80.8 3_755 3_755
C9F C8F Ru2 114.0(5) . 3_755
C7F C8F Ru2 71.6(6) . 3_755
C1G C8F Ru2 96.5(6) 3_755 3_755
C6G C8F Ru2 65.6(5) 3_755 3_755
C7G C8F Ru2 96.8(6) 3_755 3_755
C9F C8F N1G 77.7 . 3_755
C7F C8F N1G 48.8 . 3_755
C1G C8F N1G 79.9 3_755 3_755
C6G C8F N1G 93.9 3_755 3_755
C7G C8F N1G 42.4 3_755 3_755
Ru2 C8F N1G 66.0(5) 3_755 3_755
C8F C9F C10F 120.0 . .
C8F C9F C4B 114(4) . 3_755
C10F C9F C4B 102(2) . 3_755
C9F C10F C11F 120.0 . .
C9F C10F C11G 114.2 . 3_755
C11F C10F C11G 45.7 . 3_755
C9F C10F C10G 155.8 . 3_755
C11F C10F C10G 39.3 . 3_755
C11G C10F C10G 44.5 3_755 3_755
C9F C10F N1G 78.0 . 3_755
C11F C10F N1G 48.6 . 3_755
C11G C10F N1G 44.2 3_755 3_755
C10G C10F N1G 77.8 3_755 3_755
C9F C10F C11G 129.3 . .
C11F C10F C11G 18.1 . .
C11G C10F C11G 31.1 3_755 .
C10G C10F C11G 26.9 3_755 .
N1G C10F C11G 51.6 3_755 .
C11G C11F C10G 49.3 . 3_755
C11G C11F C11G 55.4 . 3_755
C10G C11F C11G 68.6 3_755 3_755
C11G C11F C9G 88.3 . 3_755
C10G C11F C9G 65.0 3_755 3_755
C11G C11F C9G 133.1 3_755 3_755
C11G C11F C10F 130.0 . .
C10G C11F C10F 94.0 3_755 .
C11G C11F C10F 82.1 3_755 .
C9G C11F C10F 107.1 3_755 .
C11G C11F N1F 93.9 . .
C10G C11F N1F 142.4 3_755 .
C11G C11F N1F 98.8 3_755 .
C9G C11F N1F 113.8 3_755 .
C10F C11F N1F 120.0 . .
C11G C11F N1G 94.3 . 3_755
C10G C11F N1G 129.4 3_755 3_755
C11G C11F N1G 61.3 3_755 3_755
C9G C11F N1G 161.2 3_755 3_755
C10F C11F N1G 85.4 . 3_755
N1F C11F N1G 47.6 . 3_755
C11G C11F C8G 120.4 . 3_755
C10G C11F C8G 121.3 3_755 3_755
C11G C11F C8G 164.9 3_755 3_755
C9G C11F C8G 56.6 3_755 3_755
C10F C11F C8G 107.2 . 3_755
N1F C11F C8G 66.3 . 3_755
N1G C11F C8G 106.8 3_755 3_755
C11G C11F C7G 122.7 . 3_755
C10G C11F C7G 168.5 3_755 3_755
C11G C11F C7G 115.3 3_755 3_755
C9G C11F C7G 109.1 3_755 3_755
C10F C11F C7G 97.2 . 3_755
N1F C11F C7G 28.9 . 3_755
N1G C11F C7G 54.3 3_755 3_755
C8G C11F C7G 52.7 3_755 3_755
C11G C11F N1G 56.9 . .
C10G C11F N1G 106.2 3_755 .
C11G C11F N1G 70.8 3_755 .
C9G C11F N1G 116.4 3_755 .
C10F C11F N1G 136.4 . .
N1F C11F N1G 38.1 . .
N1G C11F N1G 51.9 3_755 .
C8G C11F N1G 94.7 3_755 .
C7G C11F N1G 66.7 3_755 .
C11G C11F C11F 38.5 . 3_755
C10G C11F C11F 71.4 3_755 3_755
C11G C11F C11F 23.9 3_755 3_755
C9G C11F C11F 126.3 3_755 3_755
C10F C11F C11F 105.6 . 3_755
N1F C11F C11F 83.6 . 3_755
N1G C11F C11F 60.4 3_755 3_755
C8G C11F C11F 143.4 3_755 3_755
C7G C11F C11F 107.6 3_755 3_755
N1G C11F C11F 49.6 . 3_755
C11G C11F C10G 47.0 . .
C10G C11F C10G 40.9 3_755 .
C11G C11F C10G 28.0 3_755 .
C9G C11F C10G 105.8 3_755 .
C10F C11F C10G 83.0 . .
N1F C11F C10G 122.7 . .
N1G C11F C10G 89.3 3_755 .
C8G C11F C10G 161.3 3_755 .
C7G C11F C10G 143.2 3_755 .
N1G C11F C10G 87.8 . .
C11F C11F C10G 39.2 3_755 .
C1F C6G C2F 92.0 3_755 3_755
C1F C6G C1G 64.2 3_755 .
C2F C6G C1G 129.2 3_755 .
C1F C6G C5G 100.2 3_755 .
C2F C6G C5G 16.8 3_755 .
C1G C6G C5G 120.0 . .
C1F C6G C7F 71.1 3_755 3_755
C2F C6G C7F 163.1 3_755 3_755
C1G C6G C7F 43.8 . 3_755
C5G C6G C7F 163.6 . 3_755
C1F C6G C6F 65.3 3_755 .
C2F C6G C6F 75.1 3_755 .
C1G C6G C6F 123.7 . .
C5G C6G C6F 91.9 . .
C7F C6G C6F 96.7 3_755 .
C1F C6G C8F 117.5 3_755 3_755
C2F C6G C8F 150.4 3_755 3_755
C1G C6G C8F 68.1 . 3_755
C5G C6G C8F 138.8 . 3_755
C7F C6G C8F 46.4 3_755 3_755
C6F C6G C8F 117.9 . 3_755
C1F C6G Ru2 104.1(5) 3_755 .
C2F C6G Ru2 120.7(5) 3_755 .
C1G C6G Ru2 108.8(5) . .
C5G C6G Ru2 131.1(5) . .
C7F C6G Ru2 65.3(5) 3_755 .
C6F C6G Ru2 62.1(5) . .
C8F C6G Ru2 57.3(5) 3_755 .
C7F C1G C1F 76.2 3_755 3_755
C7F C1G C2G 166.9 3_755 .
C1F C1G C2G 110.8 3_755 .
C7F C1G C6G 72.6 3_755 .
C1F C1G C6G 39.7 3_755 .
C2G C1G C6G 120.0 . .
C7F C1G C7G 46.5 3_755 .
C1F C1G C7G 112.6 3_755 .
C2G C1G C7G 120.9 . .
C6G C1G C7G 119.1 . .
C7F C1G C8F 46.4 3_755 3_755
C1F C1G C8F 99.7 3_755 3_755
C2G C1G C8F 138.5 . 3_755
C6G C1G C8F 69.0 . 3_755
C7G C1G C8F 67.6 . 3_755
C1G C2G C3G 120.0 . .
C4G C3G C2G 120.0 . .
C3G C4G C5G 120.0 . .
C3G C4G C3F 138.4 . 3_755
C5G C4G C3F 45.1 . 3_755
C3G C4G C2F 111.0 . 3_755
C5G C4G C2F 11.5 . 3_755
C3F C4G C2F 46.2 3_755 3_755
C2F C5G C3F 94.9 3_755 3_755
C2F C5G C4G 135.6 3_755 .
C3F C5G C4G 82.9 3_755 .
C2F C5G C6G 35.0 3_755 .
C3F C5G C6G 127.9 3_755 .
C4G C5G C6G 120.0 . .
C2F C5G C1F 32.4 3_755 3_755
C3F C5G C1F 103.1 3_755 3_755
C4G C5G C1F 104.8 . 3_755
C6G C5G C1F 30.1 . 3_755
C2F C5G C5F 52.8 3_755 .
C3F C5G C5F 47.7 3_755 .
C4G C5G C5F 127.8 . .
C6G C5G C5F 87.6 . .
C1F C5G C5F 76.7 3_755 .
N1F N1G N1F 94.4 . 3_755
N1F N1G N1G 54.9 . 3_755
N1F N1G N1G 47.0 3_755 3_755
N1F N1G C7G 122.9 . .
N1F N1G C7G 33.5 3_755 .
N1G N1G C7G 80.4 3_755 .
N1F N1G C11G 85.4 . .
N1F N1G C11G 104.6 3_755 .
N1G N1G C11G 77.0 3_755 .
C7G N1G C11G 120.0 . .
N1F N1G C11F 118.6 . 3_755
N1F N1G C11F 63.4 3_755 3_755
N1G N1G C11F 71.8 3_755 3_755
C7G N1G C11F 67.8 . 3_755
C11G N1G C11F 52.5 . 3_755
N1F N1G C7F 104.9 . 3_755
N1F N1G C7F 63.1 3_755 3_755
N1G N1G C7F 98.8 3_755 3_755
C7G N1G C7F 44.1 . 3_755
C11G N1G C7F 164.0 . 3_755
C11F N1G C7F 111.6 3_755 3_755
N1F N1G C11F 56.8 . .
N1F N1G C11F 97.9 3_755 .
N1G N1G C11F 56.3 3_755 .
C7G N1G C11F 126.8 . .
C11G N1G C11F 29.6 . .
C11F N1G C11F 70.0 3_755 .
C7F N1G C11F 154.1 3_755 .
N1F N1G C11G 90.8 . 3_755
N1F N1G C11G 67.4 3_755 3_755
N1G N1G C11G 52.0 3_755 3_755
C7G N1G C11G 86.4 . 3_755
C11G N1G C11G 37.3 . 3_755
C11F N1G C11G 28.4 3_755 3_755
C7F N1G C11G 128.8 3_755 3_755
C11F N1G C11G 43.7 . 3_755
N1F N1G C7G 4.7 . 3_755
N1F N1G C7G 90.5 3_755 3_755
N1G N1G C7G 50.2 3_755 3_755
C7G N1G C7G 120.0 . 3_755
C11G N1G C7G 83.9 . 3_755
C11F N1G C7G 114.5 3_755 3_755
C7F N1G C7G 105.4 3_755 3_755
C11F N1G C7G 54.7 . 3_755
C11G N1G C7G 86.8 3_755 3_755
N1F N1G C10F 145.6 . 3_755
N1F N1G C10F 100.0 3_755 3_755
N1G N1G C10F 117.2 3_755 3_755
C7G N1G C10F 83.0 . 3_755
C11G N1G C10F 60.8 . 3_755
C11F N1G C10F 46.0 3_755 3_755
C7F N1G C10F 109.5 3_755 3_755
C11F N1G C10F 90.2 . 3_755
C11G N1G C10F 66.9 3_755 3_755
C7G N1G C10F 144.6 3_755 3_755
N1F N1G C8F 131.0 . 3_755
N1F N1G C8F 99.6 3_755 3_755
N1G N1G C8F 143.6 3_755 3_755
C7G N1G C8F 67.7 . 3_755
C11G N1G C8F 134.1 . 3_755
C11F N1G C8F 109.6 3_755 3_755
C7F N1G C8F 45.7 3_755 3_755
C11F N1G C8F 159.9 . 3_755
C11G N1G C8F 137.9 3_755 3_755
C7G N1G C8F 134.6 3_755 3_755
C10F N1G C8F 77.1 3_755 3_755
N1F C7G C7F 96.7 3_755 3_755
N1F C7G C8G 92.0 3_755 .
C7F C7G C8G 168.4 3_755 .
N1F C7G N1G 55.6 3_755 .
C7F C7G N1G 71.4 3_755 .
C8G C7G N1G 120.0 . .
N1F C7G C1G 123.7 3_755 .
C7F C7G C1G 46.6 3_755 .
C8G C7G C1G 121.9 . .
N1G C7G C1G 118.1 . .
N1F C7G C11F 61.3 3_755 3_755
C7F C7G C11F 128.9 3_755 3_755
C8G C7G C11F 62.3 . 3_755
N1G C7G C11F 58.0 . 3_755
C1G C7G C11F 171.7 . 3_755
N1F C7G N1G 6.3 3_755 3_755
C7F C7G N1G 94.4 3_755 3_755
C8G C7G N1G 95.1 . 3_755
N1G C7G N1G 49.3 . 3_755
C1G C7G N1G 125.6 . 3_755
C11F C7G N1G 58.6 3_755 3_755
N1F C7G C8F 122.5 3_755 3_755
C7F C7G C8F 45.7 3_755 3_755
C8G C7G C8F 133.4 . 3_755
N1G C7G C8F 69.8 . 3_755
C1G C7G C8F 66.6 . 3_755
C11F C7G C8F 105.2 3_755 3_755
N1G C7G C8F 116.9 3_755 3_755
N1F C7G Ru2 49.4(4) 3_755 3_755
C7F C7G Ru2 91.1(4) 3_755 3_755
C8G C7G Ru2 88.9(4) . 3_755
N1G C7G Ru2 99.2(4) . 3_755
C1G C7G Ru2 84.8(4) . 3_755
C11F C7G Ru2 102.8(4) 3_755 3_755
N1G C7G Ru2 55.1(4) 3_755 3_755
C8F C7G Ru2 136.8(4) 3_755 3_755
C7G C8G C9G 120.0 . .
C7G C8G C11F 65.1 . 3_755
C9G C8G C11F 55.2 . 3_755
C7G C8G N1F 28.4 . 3_755
C9G C8G N1F 100.3 . 3_755
C11F C8G N1F 52.2 3_755 3_755
C11F C9G C8G 68.2 3_755 .
C11F C9G C10G 52.0 3_755 .
C8G C9G C10G 120.0 . .
C11F C9G C11G 31.4 3_755 3_755
C8G C9G C11G 89.2 . 3_755
C10G C9G C11G 35.4 . 3_755
C11G C10G C10G 81.0 3_755 3_755
C11G C10G C11F 42.6 3_755 3_755
C10G C10G C11F 97.7 3_755 3_755
C11G C10G C11G 48.5 3_755 .
C10G C10G C11G 40.7 3_755 .
C11F C10G C11G 57.4 3_755 .
C11G C10G C9G 83.2 3_755 .
C10G C10G C9G 160.7 3_755 .
C11F C10G C9G 63.0 3_755 .
C11G C10G C9G 120.0 . .
C11G C10G C11F 40.1 3_755 .
C10G C10G C11F 41.4 3_755 .
C11F C10G C11F 69.4 3_755 .
C11G C10G C11F 25.5 . .
C9G C10G C11F 123.1 . .
C11G C10G C10F 83.3 3_755 3_755
C10G C10G C10F 84.2 3_755 3_755
C11F C10G C10F 46.7 3_755 3_755
C11G C10G C10F 61.4 . 3_755
C9G C10G C10F 83.0 . 3_755
C11F C10G C10F 86.4 . 3_755
C11F C11G C10G 88.1 . 3_755
C11F C11G C11G 84.2 . 3_755
C10G C11G C11G 90.2 3_755 3_755
C11F C11G C11F 117.6 . 3_755
C10G C11G C11F 111.9 3_755 3_755
C11G C11G C11F 40.4 3_755 3_755
C11F C11G C10G 107.5 . .
C10G C11G C10G 58.3 3_755 .
C11G C11G C10G 41.3 3_755 .
C11F C11G C10G 54.1 3_755 .
C11F C11G N1G 93.5 . .
C10G C11G N1G 178.0 3_755 .
C11G C11G N1G 88.8 3_755 .
C11F C11G N1G 66.2 3_755 .
C10G C11G N1G 120.0 . .
C11F C11G C9G 60.3 . 3_755
C10G C11G C9G 61.4 3_755 3_755
C11G C11G C9G 133.2 3_755 3_755
C11F C11G C9G 172.4 3_755 3_755
C10G C11G C9G 118.7 . 3_755
N1G C11G C9G 120.5 . 3_755
C11F C11G N1F 56.7 . .
C10G C11G N1F 143.9 3_755 .
C11G C11G N1F 93.5 3_755 .
C11F C11G N1F 93.4 3_755 .
C10G C11G N1F 134.8 . .
N1G C11G N1F 38.0 . .
C9G C11G N1F 91.1 3_755 .
C11F C11G N1G 57.3 . 3_755
C10G C11G N1G 129.3 3_755 3_755
C11G C11G N1G 54.0 3_755 3_755
C11F C11G N1G 65.5 3_755 3_755
C10G C11G N1G 95.3 . 3_755
N1G C11G N1G 51.0 . 3_755
C9G C11G N1G 115.2 3_755 3_755
N1F C11G N1G 39.6 . 3_755
C11F C11G C10F 167.0 . 3_755
C10G C11G C10F 103.2 3_755 3_755
C11G C11G C10F 89.2 3_755 3_755
C11F C11G C10F 52.3 3_755 3_755
C10G C11G C10F 74.0 . 3_755
N1G C11G C10F 75.0 . 3_755
C9G C11G C10F 130.9 3_755 3_755
N1F C11G C10F 112.8 . 3_755
N1G C11G C10F 109.8 3_755 3_755
C11F C11G C10F 31.9 . .
C10G C11G C10F 69.8 3_755 .
C11G C11G C10F 59.7 3_755 .
C11F C11G C10F 99.4 3_755 .
C10G C11G C10F 75.6 . .
N1G C11G C10F 111.1 . .
C9G C11G C10F 75.2 3_755 .
N1F C11G C10F 81.2 . .
N1G C11G C10F 61.5 3_755 .
C10F C11G C10F 147.4 3_755 .
C1H C6H C5H 120.0 . .
C1H C6H C10H 57.7 . 3_655
C5H C6H C10H 63.7 . 3_655
C1H C6H C9H 40.2 . 3_655
C5H C6H C9H 87.7 . 3_655
C10H C6H C9H 43.7 3_655 3_655
C1H C6H C11H 58.0 . 3_655
C5H C6H C11H 87.9 . 3_655
C10H C6H C11H 43.4 3_655 3_655
C9H C6H C11H 75.6 3_655 3_655
C1H C6H Ru1 110.1(5) . .
C5H C6H Ru1 129.9(5) . .
C10H C6H Ru1 161.6(6) 3_655 .
C9H C6H Ru1 136.9(5) 3_655 .
C11H C6H Ru1 119.4(6) 3_655 .
C8H C1H C9H 69.5 3_655 3_655
C8H C1H C7H 65.4 3_655 3_655
C9H C1H C7H 130.7 3_655 3_655
C8H C1H C6H 131.6 3_655 .
C9H C1H C6H 94.6 3_655 .
C7H C1H C6H 130.1 3_655 .
C8H C1H C2H 82.1 3_655 .
C9H C1H C2H 46.2 3_655 .
C7H C1H C2H 107.8 3_655 .
C6H C1H C2H 120.0 . .
C8H C1H C7H 58.1 3_655 .
C9H C1H C7H 127.6 3_655 .
C7H C1H C7H 19.2 3_655 .
C6H C1H C7H 119.2 . .
C2H C1H C7H 120.8 . .
C8H C1H C10H 124.7 3_655 3_655
C9H C1H C10H 58.4 3_655 3_655
C7H C1H C10H 143.9 3_655 3_655
C6H C1H C10H 72.7 . 3_655
C2H C1H C10H 49.2 . 3_655
C7H C1H C10H 163.1 . 3_655
C8H C1H N1H 117.0 3_655 3_655
C9H C1H N1H 146.1 3_655 3_655
C7H C1H N1H 54.0 3_655 3_655
C6H C1H N1H 101.6 . 3_655
C2H C1H N1H 100.2 . 3_655
C7H C1H N1H 68.4 . 3_655
C10H C1H N1H 98.4 3_655 3_655
C8H C1H C11H 149.5 3_655 3_655
C9H C1H C11H 107.2 3_655 3_655
C7H C1H C11H 101.9 3_655 3_655
C6H C1H C11H 78.4 . 3_655
C2H C1H C11H 75.6 . 3_655
C7H C1H C11H 117.5 . 3_655
C10H C1H C11H 50.3 3_655 3_655
N1H C1H C11H 49.0 3_655 3_655
C9H C2H C10H 74.8 3_655 3_655
C9H C2H C3H 85.7 3_655 .
C10H C2H C3H 51.1 3_655 .
C9H C2H C1H 60.6 3_655 .
C10H C2H C1H 71.8 3_655 .
C3H C2H C1H 120.0 . .
C9H C2H C8H 55.2 3_655 3_655
C10H C2H C8H 110.2 3_655 3_655
C3H C2H C8H 140.9 . 3_655
C1H C2H C8H 43.3 . 3_655
C9H C2H C11H 104.9 3_655 3_655
C10H C2H C11H 46.4 3_655 3_655
C3H C2H C11H 87.8 . 3_655
C1H C2H C11H 59.7 . 3_655
C8H C2H C11H 100.7 3_655 3_655
C10H C3H C2H 57.0 3_655 .
C10H C3H C4H 66.2 3_655 .
C2H C3H C4H 120.0 . .
C10H C3H C9H 55.3 3_655 3_655
C2H C3H C9H 38.6 . 3_655
C4H C3H C9H 93.5 . 3_655
C5H C4H C3H 120.0 . .
C5H C4H C10H 74.1 . 3_655
C3H C4H C10H 48.2 . 3_655
C4H C5H C6H 120.0 . .
C4H C5H C10H 53.1 . 3_655
C6H C5H C10H 68.4 . 3_655
C7H N1H C11H 120.0 . .
C7H N1H C1H 53.6 . 3_655
C11H N1H C1H 68.1 . 3_655
C7H N1H C7H 11.8 . 3_655
C11H N1H C7H 119.1 . 3_655
C1H N1H C7H 51.0 3_655 3_655
C7H N1H Ru1 109.1(4) . .
C11H N1H Ru1 130.9(4) . .
C1H N1H Ru1 157.1(5) 3_655 .
C7H N1H Ru1 108.6(4) 3_655 .
C7H C7H C8H 90.0 3_655 3_655
C7H C7H C1H 89.7 3_655 3_655
C8H C7H C1H 135.4 3_655 3_655
C7H C7H N1H 131.9 3_655 .
C8H C7H N1H 133.9 3_655 .
C1H C7H N1H 72.4 3_655 .
C7H C7H C8H 69.8 3_655 .
C8H C7H C8H 88.7 3_655 .
C1H C7H C8H 49.9 3_655 .
N1H C7H C8H 120.0 . .
C7H C7H C1H 71.0 3_655 .
C8H C7H C1H 49.7 3_655 .
C1H C7H C1H 160.6 3_655 .
N1H C7H C1H 118.7 . .
C8H C7H C1H 121.3 . .
C7H C7H N1H 36.2 3_655 3_655
C8H C7H N1H 103.1 3_655 3_655
C1H C7H N1H 102.6 3_655 3_655
N1H C7H N1H 103.5 . 3_655
C8H C7H N1H 103.8 . 3_655
C1H C7H N1H 60.6 . 3_655
C1H C8H C7H 72.2 3_655 3_655
C1H C8H C7H 64.7 3_655 .
C7H C8H C7H 20.3 3_655 .
C1H C8H C9H 58.5 3_655 .
C7H C8H C9H 130.7 3_655 .
C7H C8H C9H 120.0 . .
C1H C8H C2H 54.6 3_655 3_655
C7H C8H C2H 111.2 3_655 3_655
C7H C8H C2H 92.8 . 3_655
C9H C8H C2H 38.3 . 3_655
C1H C8H C8H 106.6 3_655 3_655
C7H C8H C8H 47.5 3_655 3_655
C7H C8H C8H 43.8 . 3_655
C9H C8H C8H 146.4 . 3_655
C2H C8H C8H 108.1 3_655 3_655
C2H C9H C1H 73.2 3_655 3_655
C2H C9H C10H 58.4 3_655 .
C1H C9H C10H 70.8 3_655 .
C2H C9H C8H 86.5 3_655 .
C1H C9H C8H 52.0 3_655 .
C10H C9H C8H 120.0 . .
C2H C9H C3H 55.7 3_655 3_655
C1H C9H C3H 109.0 3_655 3_655
C10H C9H C3H 42.2 . 3_655
C8H C9H C3H 142.3 . 3_655
C2H C9H C6H 102.4 3_655 3_655
C1H C9H C6H 45.2 3_655 3_655
C10H C9H C6H 60.0 . 3_655
C8H C9H C6H 87.0 . 3_655
C3H C9H C6H 99.7 3_655 3_655
C3H C10H C2H 71.9 3_655 3_655
C3H C10H C9H 82.5 3_655 .
C2H C10H C9H 46.7 3_655 .
C3H C10H C11H 133.3 3_655 .
C2H C10H C11H 93.9 3_655 .
C9H C10H C11H 120.0 . .
C3H C10H C4H 65.6 3_655 3_655
C2H C10H C4H 133.1 3_655 3_655
C9H C10H C4H 107.1 . 3_655
C11H C10H C4H 129.8 . 3_655
C3H C10H C1H 127.4 3_655 3_655
C2H C10H C1H 59.0 3_655 3_655
C9H C10H C1H 50.8 . 3_655
C11H C10H C1H 71.1 . 3_655
C4H C10H C1H 142.3 3_655 3_655
C3H C10H C5H 116.2 3_655 3_655
C2H C10H C5H 145.7 3_655 3_655
C9H C10H C5H 99.6 . 3_655
C11H C10H C5H 100.7 . 3_655
C4H C10H C5H 52.8 3_655 3_655
C1H C10H C5H 96.7 3_655 3_655
C3H C10H C6H 149.2 3_655 3_655
C2H C10H C6H 107.1 3_655 3_655
C9H C10H C6H 76.3 . 3_655
C11H C10H C6H 77.2 . 3_655
C4H C10H C6H 99.6 3_655 3_655
C1H C10H C6H 49.7 3_655 3_655
C5H C10H C6H 47.9 3_655 3_655
C10H C11H N1H 120.0 . .
C10H C11H C1H 58.6 . 3_655
N1H C11H C1H 62.9 . 3_655
C10H C11H C2H 39.7 . 3_655
N1H C11H C2H 88.1 . 3_655
C1H C11H C2H 44.7 3_655 3_655
C10H C11H C6H 59.4 . 3_655
N1H C11H C6H 87.0 . 3_655
C1H C11H C6H 43.6 3_655 3_655
C2H C11H C6H 76.5 3_655 3_655
C7J N1J C11J 120.0 . .
C7J N1J C7J 17.8 . 3_655
C11J N1J C7J 110.5 . 3_655
C7J N1J C1J 61.4 . 3_655
C11J N1J C1J 60.4 . 3_655
C7J N1J C1J 50.1 3_655 3_655
C7J N1J Ru1 104.4(4) . .
C11J N1J Ru1 135.5(4) . .
C7J N1J Ru1 113.2(4) 3_655 .
C1J N1J Ru1 162.2(4) 3_655 .
C7J C7J C8J 101.6 3_655 3_655
C7J C7J N1J 109.8 3_655 .
C8J C7J N1J 147.3 3_655 .
C7J C7J C8J 56.2 3_655 .
C8J C7J C8J 70.8 3_655 .
N1J C7J C8J 120.0 . .
C7J C7J C1J 102.3 3_655 .
C8J C7J C1J 59.2 3_655 .
N1J C7J C1J 120.1 . .
C8J C7J C1J 119.9 . .
C7J C7J N1J 52.4 3_655 3_655
C8J C7J N1J 115.6 3_655 3_655
N1J C7J N1J 91.3 . 3_655
C8J C7J N1J 108.1 . 3_655
C1J C7J N1J 70.2 . 3_655
C7J C7J C1J 59.4 3_655 3_655
C8J C7J C1J 119.8 3_655 3_655
N1J C7J C1J 71.5 . 3_655
C8J C7J C1J 50.7 . 3_655
C1J C7J C1J 161.6 . 3_655
N1J C7J C1J 96.6 3_655 3_655
C7J C8J C1J 71.2 3_655 3_655
C7J C8J C9J 119.4 3_655 .
C1J C8J C9J 48.2 3_655 .
C7J C8J C7J 22.2 3_655 .
C1J C8J C7J 75.4 3_655 .
C9J C8J C7J 120.0 . .
C7J C8J C8J 61.2 3_655 3_655
C1J C8J C8J 121.7 3_655 3_655
C9J C8J C8J 150.2 . 3_655
C7J C8J C8J 48.0 . 3_655
C7J C8J C2J 114.9 3_655 3_655
C1J C8J C2J 52.2 3_655 3_655
C9J C8J C2J 26.7 . 3_655
C7J C8J C2J 105.3 . 3_655
C8J C8J C2J 123.5 3_655 3_655
C2J C9J C1J 92.3 3_655 3_655
C2J C9J C10J 60.3 3_655 .
C1J C9J C10J 61.7 3_655 .
C2J C9J C8J 101.0 3_655 .
C1J C9J C8J 63.1 3_655 .
C10J C9J C8J 120.0 . .
C2J C9J C3J 51.7 3_655 3_655
C1J C9J C3J 113.8 3_655 3_655
C10J C9J C3J 52.4 . 3_655
C8J C9J C3J 152.7 . 3_655
C2J C10J C1J 66.9 3_655 3_655
C2J C10J C9J 34.6 3_655 .
C1J C10J C9J 48.6 3_655 .
C2J C10J C11J 112.0 3_655 .
C1J C10J C11J 75.1 3_655 .
C9J C10J C11J 120.0 . .
C2J C10J C3J 63.4 3_655 3_655
C1J C10J C3J 124.7 3_655 3_655
C9J C10J C3J 76.4 . 3_655
C11J C10J C3J 146.4 . 3_655
C2J C10J C6J 119.4 3_655 3_655
C1J C10J C6J 57.0 3_655 3_655
C9J C10J C6J 87.8 . 3_655
C11J C10J C6J 75.1 . 3_655
C3J C10J C6J 137.6 3_655 3_655
C2J C10J C4J 113.0 3_655 3_655
C1J C10J C4J 139.1 3_655 3_655
C9J C10J C4J 106.5 . 3_655
C11J C10J C4J 132.0 . 3_655
C3J C10J C4J 53.1 3_655 3_655
C6J C10J C4J 96.4 3_655 3_655
C2J C10J C5J 141.4 3_655 3_655
C1J C10J C5J 104.2 3_655 3_655
C9J C10J C5J 110.6 . 3_655
C11J C10J C5J 100.7 . 3_655
C3J C10J C5J 99.6 3_655 3_655
C6J C10J C5J 49.6 3_655 3_655
C4J C10J C5J 48.4 3_655 3_655
C10J C11J N1J 120.0 . .
C10J C11J C1J 50.1 . 3_655
N1J C11J C1J 72.2 . 3_655
C10J C11J C6J 56.9 . 3_655
N1J C11J C6J 97.4 . 3_655
C1J C11J C6J 47.2 3_655 3_655
C1J C6J C5J 120.0 . .
C1J C6J C10J 51.9 . 3_655
C5J C6J C10J 71.2 . 3_655
C1J C6J C11J 60.1 . 3_655
C5J C6J C11J 96.9 . 3_655
C10J C6J C11J 47.9 3_655 3_655
C1J C6J Ru1 108.9(5) . .
C5J C6J Ru1 131.0(5) . .
C10J C6J Ru1 154.6(6) 3_655 .
C11J C6J Ru1 110.2(6) 3_655 .
C9J C1J C10J 69.7 3_655 3_655
C9J C1J C8J 68.7 3_655 3_655
C10J C1J C8J 132.0 3_655 3_655
C9J C1J C6J 110.0 3_655 .
C10J C1J C6J 71.1 3_655 .
C8J C1J C6J 146.9 3_655 .
C9J C1J C2J 34.7 3_655 .
C10J C1J C2J 53.3 3_655 .
C8J C1J C2J 78.7 3_655 .
C6J C1J C2J 120.0 . .
C9J C1J C7J 118.3 3_655 .
C10J C1J C7J 156.8 3_655 .
C8J C1J C7J 49.6 3_655 .
C6J C1J C7J 120.6 . .
C2J C1J C7J 119.4 . .
C9J C1J C11J 120.5 3_655 3_655
C10J C1J C11J 54.8 3_655 3_655
C8J C1J C11J 138.1 3_655 3_655
C6J C1J C11J 72.7 . 3_655
C2J C1J C11J 90.4 . 3_655
C7J C1J C11J 107.0 . 3_655
C9J C1J C7J 118.9 3_655 3_655
C10J C1J C7J 138.5 3_655 3_655
C8J C1J C7J 53.9 3_655 3_655
C6J C1J C7J 129.0 . 3_655
C2J C1J C7J 108.5 . 3_655
C7J C1J C7J 18.3 . 3_655
C11J C1J C7J 93.4 3_655 3_655
C9J C1J N1J 144.4 3_655 3_655
C10J C1J N1J 100.5 3_655 3_655
C8J C1J N1J 99.5 3_655 3_655
C6J C1J N1J 97.8 . 3_655
C2J C1J N1J 111.7 . 3_655
C7J C1J N1J 59.7 . 3_655
C11J C1J N1J 47.4 3_655 3_655
C7J C1J N1J 47.1 3_655 3_655
C9J C2J C10J 85.1 3_655 3_655
C9J C2J C3J 101.7 3_655 .
C10J C2J C3J 65.3 3_655 .
C9J C2J C1J 53.1 3_655 .
C10J C2J C1J 59.7 3_655 .
C3J C2J C1J 120.0 . .
C9J C2J C8J 52.2 3_655 3_655
C10J C2J C8J 108.8 3_655 3_655
C3J C2J C8J 153.9 . 3_655
C1J C2J C8J 49.1 . 3_655
C2J C3J C4J 120.0 . .
C2J C3J C10J 51.2 . 3_655
C4J C3J C10J 72.6 . 3_655
C2J C3J C9J 26.5 . 3_655
C4J C3J C9J 102.7 . 3_655
C10J C3J C9J 51.2 3_655 3_655
C3J C4J C5J 120.0 . .
C3J C4J C10J 54.3 . 3_655
C5J C4J C10J 68.4 . 3_655
C4J C5J C6J 120.0 . .
C4J C5J C10J 63.2 . 3_655
C6J C5J C10J 59.2 . 3_655

loop_
_geom_bond_atom_site_label_1
_geom_bond_atom_site_label_2
_geom_bond_distance
_geom_bond_site_symmetry_2
C1A O2A 1.297(16) .
C1A O1A 1.332(17) .
C1A C2A 1.527(14) .
C2A C3A 1.3900 .
C2A C4A 1.3900 .
C3A N1A 1.3900 .
N1A C5A 1.3900 .
N1A Ru1 1.92(2) .
C5A N2A 1.3900 .
C5A C5B 1.456(12) .
C5A Ru1 2.50(3) .
N2A C4A 1.3900 .
N2A Ru2 1.94(2) .
O2A Zn2 1.836(19) .
C2B C3B 1.3900 .
C2B C4B 1.3900 .
C2B C1B 1.532(15) .
C3B N1B 1.3900 .
N1B C5B 1.3900 .
N1B Ru1 1.96(2) .
C5B N2B 1.3900 .
C5B Ru1 2.50(3) .
N2B C4B 1.3900 .
N2B Ru2 2.06(2) .
C4B C9F 1.823(18) 3_755
C1C O1C 1.258(15) .
C1C O2C 1.326(15) .
C1C C2C 1.571(14) .
C2C C3C 1.3900 .
C2C C4C 1.3900 .
C3C N1C 1.3900 .
N1C C5C 1.3900 .
N1C Ru3 2.02(3) .
C5C C6C 1.3900 .
C5C C5D 1.450(12) .
C6C C4C 1.3900 .
O2C Zn1 2.409(17) .
C1D O1D 1.271(17) .
C1D O2D 1.331(16) .
C1D C2D 1.530(15) .
C1D Zn2 2.56(2) 1_455
C2D C3D 1.3900 .
C2D C4D 1.3900 .
C3D N1D 1.3900 .
N1D C5D 1.3900 .
N1D Ru3 2.05(3) .
C5D C6D 1.3900 .
C6D C4D 1.3900 .
O1D Zn2 2.12(2) 1_455
O2D Zn2 2.16(2) 1_455
C1E O1E 1.294(16) .
C1E O2E 1.329(16) .
C1E C2E 1.500(14) .
C2E C3E 1.3900 .
C2E C4E 1.3900 .
C3E C6E 1.3900 .
C6E C5E 1.3900 .
C5E C7E 1.3900 .
C5E C5E 1.47(2) 4_556
C7E C4E 1.3900 .
Zn2 O1E 1.835(18) .
Zn2 O1B 1.85(2) 7_645
Zn2 O1D 2.12(2) 1_655
Zn2 O2D 2.16(2) 1_655
Zn2 C1D 2.56(2) 1_655
C6I C1I 1.3900 .
C6I C5I 1.3900 .
C6I Ru3 2.09(5) .
C1I C2I 1.3900 .
C1I C7I 1.461(15) .
C2I C3I 1.3900 .
C3I C4I 1.3900 .
C4I C5I 1.3900 .
O2E Zn1 1.988(19) .
N1I C7I 1.3900 .
N1I C11I 1.3900 .
N1I Ru3 2.18(5) .
C7I C8I 1.3900 .
C8I C9I 1.3900 .
C9I C10I 1.3900 .
C10I C11I 1.3900 .
N1K C7K 1.3900 .
N1K C11K 1.3900 .
N1K Ru3 2.07(5) .
C7K C8K 1.3900 .
C7K C1K 1.470(15) .
C8K C9K 1.3900 .
C9K C10K 1.3900 .
C10K C11K 1.3900 .
Ru1 C6J 2.026(15) .
Ru1 C6H 2.100(15) .
Ru1 N1H 2.140(19) .
Ru1 N1J 2.189(19) .
C6K C1K 1.3900 .
C6K C5K 1.3900 .
C6K Ru3 2.15(6) .
C1K C2K 1.3900 .
C2K C3K 1.3900 .
C3K C4K 1.3900 .
C4K C5K 1.3900 .
Ru2 C8F 1.911(16) 3_755
Ru2 C6F 1.976(18) .
Ru2 C7F 1.977(19) 3_755
Ru2 C6G 2.067(17) .
Ru2 N1G 2.094(19) .
Ru2 N1F 2.103(19) .
Ru2 C1F 2.455(19) 3_755
Ru2 C7G 2.521(19) 3_755
Zn1 O2B 1.848(19) 7_645
Zn1 O1C 2.034(19) .
Zn1 O1A 2.04(2) .
C1B O1B 1.318(17) .
C1B O2B 1.330(17) .
O1B Zn2 1.85(2) 7_655
O2B Zn1 1.848(19) 7_655
C6F C1F 1.3900 .
C6F C5F 1.3900 .
C6F C1F 1.5750 3_755
C6F C6G 1.7195 .
C6F C2F 1.7572 3_755
C1F C6G 0.9154 3_755
C1F C1G 1.2895 3_755
C1F C2F 1.3900 .
C1F C7F 1.4681 .
C1F C6F 1.5750 3_755
C1F C5G 1.7942 3_755
C1F C1F 1.8871 3_755
C1F Ru2 2.455(19) 3_755
C2F C5G 0.5112 3_755
C2F C6G 1.0147 3_755
C2F C3F 1.3900 .
C2F C5F 1.7225 3_755
C2F C6F 1.7572 3_755
C2F C4G 1.7914 3_755
C3F C5G 1.2500 3_755
C3F C4F 1.3900 .
C3F C5F 1.4695 3_755
C3F C4G 1.7500 3_755
C3F C4F 1.8633 3_755
C4F C4F 1.3057 3_755
C4F C5F 1.3900 .
C4F C3F 1.8633 3_755
C4F C5F 1.9739 3_755
C5F C3F 1.4695 3_755
C5F C2F 1.7225 3_755
C5F C4F 1.9739 3_755
C5F C5G 1.9830 .
N1F C7G 0.7665 3_755
N1F N1G 1.0249 .
N1F N1G 1.1469 3_755
N1F C7F 1.3900 .
N1F C11F 1.3900 .
N1F N1F 1.5958 3_755
N1F C8G 1.6110 3_755
N1F C11G 1.6599 .
C7F C7G 1.0730 3_755
C7F C1G 1.0753 3_755
C7F C8F 1.3900 .
C7F N1G 1.4608 3_755
C7F C6G 1.4814 3_755
C7F Ru2 1.977(19) 3_755
C8F C9F 1.3900 .
C8F C1G 1.8933 3_755
C8F C6G 1.9047 3_755
C8F C7G 1.9073 3_755
C8F Ru2 1.911(16) 3_755
C8F N1G 1.9345 3_755
C9F C10F 1.3900 .
C9F C4B 1.82(4) 3_755
C10F C11F 1.3900 .
C10F C11G 1.7411 3_755
C10F C10G 1.9058 3_755
C10F N1G 1.9271 3_755
C10F C11G 2.0162 .
C11F C11G 0.8186 .
C11F C10G 1.2095 3_755
C11F C11G 1.2576 3_755
C11F C9G 1.3667 3_755
C11F N1G 1.4509 3_755
C11F C8G 1.5464 3_755
C11F C7G 1.5844 3_755
C11F N1G 1.6560 .
C11F C11F 1.7905 3_755
C11F C10G 1.8124 .
C6G C1F 0.9154 3_755
C6G C2F 1.0147 3_755
C6G C1G 1.3900 .
C6G C5G 1.3900 .
C6G C7F 1.4814 3_755
C6G C8F 1.9047 3_755
C1G C7F 1.0753 3_755
C1G C1F 1.2895 3_755
C1G C2G 1.3900 .
C1G C7G 1.4770 .
C1G C8F 1.8933 3_755
C2G C3G 1.3900 .
C3G C4G 1.3900 .
C4G C5G 1.3900 .
C4G C3F 1.7500 3_755
C4G C2F 1.7914 3_755
C5G C2F 0.5112 3_755
C5G C3F 1.2500 3_755
C5G C1F 1.7942 3_755
N1G N1F 1.1469 3_755
N1G N1G 1.3717 3_755
N1G C7G 1.3900 .
N1G C11G 1.3900 .
N1G C11F 1.4509 3_755
N1G C7F 1.4608 3_755
N1G C11G 1.7187 3_755
N1G C7G 1.7833 3_755
N1G C10F 1.9271 3_755
N1G C8F 1.9345 3_755
C7G N1F 0.7665 3_755
C7G C7F 1.0730 3_755
C7G C8G 1.3900 .
C7G C11F 1.5844 3_755
C7G N1G 1.7833 3_755
C7G C8F 1.9073 3_755
C7G Ru2 2.521(19) 3_755
C8G C9G 1.3900 .
C8G C11F 1.5464 3_755
C8G N1F 1.6110 3_755
C9G C11F 1.3667 3_755
C9G C10G 1.3900 .
C9G C11G 1.5720 3_755
C10G C11G 0.9178 3_755
C10G C10G 1.1966 3_755
C10G C11F 1.2095 3_755
C10G C11G 1.3900 .
C10G C10F 1.9058 3_755
C11G C10G 0.9178 3_755
C11G C11G 1.0410 3_755
C11G C11F 1.2576 3_755
C11G C9G 1.5721 3_755
C11G N1G 1.7187 3_755
C11G C10F 1.7411 3_755
C6H C1H 1.3900 .
C6H C5H 1.3900 .
C6H C10H 1.7411 3_655
C6H C9H 1.9534 3_655
C6H C11H 1.9727 3_655
C1H C8H 1.1704 3_655
C1H C9H 1.2655 3_655
C1H C7H 1.3823 3_655
C1H C2H 1.3900 .
C1H C7H 1.4619 .
C1H C10H 1.5410 3_655
C1H N1H 1.6383 3_655
C1H C11H 1.7076 3_655
C2H C9H 1.0488 3_655
C2H C10H 1.2270 3_655
C2H C3H 1.3900 .
C2H C8H 1.6899 3_655
C2H C11H 1.9149 3_655
C3H C10H 1.1373 3_655
C3H C4H 1.3900 .
C3H C9H 1.6771 3_655
C4H C5H 1.3900 .
C4H C10H 1.3965 3_655
C5H C10H 1.6791 3_655
N1H C7H 1.3900 .
N1H C11H 1.3900 .
N1H C1H 1.6383 3_655
N1H C7H 1.7490 3_655
C7H C7H 0.4817 3_655
C7H C8H 1.3041 3_655
C7H C1H 1.3823 3_655
C7H C8H 1.3900 .
C7H N1H 1.7490 3_655
C8H C1H 1.1704 3_655
C8H C7H 1.3041 3_655
C8H C9H 1.3900 .
C8H C2H 1.6899 3_655
C8H C8H 1.8838 3_655
C9H C2H 1.0488 3_655
C9H C1H 1.2655 3_655
C9H C10H 1.3900 .
C9H C3H 1.6771 3_655
C9H C6H 1.9534 3_655
C10H C3H 1.1373 3_655
C10H C2H 1.2270 3_655
C10H C11H 1.3900 .
C10H C4H 1.3965 3_655
C10H C1H 1.5410 3_655
C10H C5H 1.6791 3_655
C10H C6H 1.7411 3_655
C11H C1H 1.7076 3_655
C11H C2H 1.9149 3_655
C11H C6H 1.9727 3_655
N1J C7J 1.3900 .
N1J C11J 1.3900 .
N1J C7J 1.6505 3_655
N1J C1J 1.7992 3_655
C7J C7J 0.5360 3_655
C7J C8J 1.1794 3_655
C7J C8J 1.3900 .
C7J C1J 1.4665 .
C7J N1J 1.6505 3_655
C7J C1J 1.6649 3_655
C8J C7J 1.1794 3_655
C8J C1J 1.3310 3_655
C8J C9J 1.3900 .
C8J C8J 1.4988 3_655
C8J C2J 1.7262 3_655
C9J C2J 0.7914 3_655
C9J C1J 1.1120 3_655
C9J C10J 1.3900 .
C9J C3J 1.7338 3_655
C10J C2J 1.2119 3_655
C10J C1J 1.3046 3_655
C10J C11J 1.3900 .
C10J C3J 1.4123 3_655
C10J C6J 1.5688 3_655
C10J C4J 1.6595 3_655
C10J C5J 1.7283 3_655
C11J C1J 1.6438 3_655
C11J C6J 1.8094 3_655
C6J C1J 1.3900 .
C6J C5J 1.3900 .
C6J C10J 1.5688 3_655
C6J C11J 1.8094 3_655
C1J C9J 1.1120 3_655
C1J C10J 1.3046 3_655
C1J C8J 1.3310 3_655
C1J C2J 1.3900 .
C1J C11J 1.6438 3_655
C1J C7J 1.6649 3_655
C1J N1J 1.7992 3_655
C2J C9J 0.7914 3_655
C2J C10J 1.2119 3_655
C2J C3J 1.3900 .
C2J C8J 1.7262 3_655
C3J C4J 1.3900 .
C3J C10J 1.4123 3_655
C3J C9J 1.7338 3_655
C4J C5J 1.3900 .
C4J C10J 1.6595 3_655
C5J C10J 1.7283 3_655
